data_7705697
loop_
_publ_author_name
'Huang, Wan-Qiong'
'Wang, Chuan-Xian'
'Liu, Tao'
'Li, Zi-Xin'
'Pan, Chen'
'Chen, Yun-Zhou'
'Lian, Xin'
'Man, Wai-Lun'
'Ni, Wen-Xiu'

_publ_section_title
;
 A cytotoxic nitrido-osmium(VI) complex induces caspase-mediated apoptosis
 in HepG2 cancer cells.
;
_journal_issue 47
_journal_name_full 'Dalton transactions (Cambridge, England : 2003)'
_journal_page_first 17173
_journal_page_last 17182
_journal_paper_doi 10.1039/d0dt02715d
_journal_volume 49
_journal_year 2020
_chemical_formula_moiety '2(C18 H14 Cl N3 O2 Os), 3(C H2 Cl2)'
_chemical_formula_sum 'C39 H34 Cl8 N6 O4 Os2'
_chemical_formula_weight 1314.72
_space_group_crystal_system triclinic
_space_group_IT_number 2
_space_group_name_Hall '-P 1'
_space_group_name_H-M_alt 'P -1'
_atom_sites_solution_hydrogens geom
_audit_creation_date 2020-10-07
_audit_creation_method
;
Olex2 1.2-beta
(compiled 2018.05.29 svn.r3508 for OlexSys, GUI svn.r5506)
;
_audit_update_record
;
2020-10-10 deposited with the CCDC.	2020-10-13 downloaded from the CCDC.
;
_cell_angle_alpha 78.544(3)
_cell_angle_beta 87.869(3)
_cell_angle_gamma 84.639(3)
_cell_formula_units_Z 1
_cell_length_a 7.1575(3)
_cell_length_b 12.0799(5)
_cell_length_c 12.5607(5)
_cell_measurement_reflns_used 4202
_cell_measurement_temperature 173(2)
_cell_measurement_theta_max 71.6790
_cell_measurement_theta_min 10.1580
_cell_volume 1059.54(8)
_computing_molecular_graphics 'Olex2 (Dolomanov et al., 2009)'
_computing_publication_material 'Olex2 (Dolomanov et al., 2009)'
_computing_structure_refinement 'ShelXL (Sheldrick, 2015)'
_diffrn_ambient_temperature 173.15
_diffrn_measured_fraction_theta_full 0.974
_diffrn_measured_fraction_theta_max 0.953
_diffrn_measurement_device_type 'Xcalibur, Sapphire3, Gemini ultra'
_diffrn_measurement_method '\w scans'
_diffrn_radiation_type CuK\a
_diffrn_radiation_wavelength 1.54178
_diffrn_reflns_av_R_equivalents 0.0451
_diffrn_reflns_av_unetI/netI 0.0391
_diffrn_reflns_Laue_measured_fraction_full 0.974
_diffrn_reflns_Laue_measured_fraction_max 0.953
_diffrn_reflns_limit_h_max 6
_diffrn_reflns_limit_h_min -8
_diffrn_reflns_limit_k_max 14
_diffrn_reflns_limit_k_min -14
_diffrn_reflns_limit_l_max 15
_diffrn_reflns_limit_l_min -13
_diffrn_reflns_number 6725
_diffrn_reflns_point_group_measured_fraction_full 0.974
_diffrn_reflns_point_group_measured_fraction_max 0.953
_diffrn_reflns_theta_full 67.679
_diffrn_reflns_theta_max 71.451
_diffrn_reflns_theta_min 3.748
_diffrn_source 'Enhance Ultra (Cu) X-ray Source'
_exptl_absorpt_coefficient_mu 16.205
_exptl_absorpt_correction_T_max 1.00000
_exptl_absorpt_correction_T_min 0.22152
_exptl_absorpt_correction_type multi-scan
_exptl_absorpt_process_details
;
CrysAlisPro, Agilent Technologies,
Version 1.171.37.35h (release 09-02-2015 CrysAlis171 .NET)
(compiled Feb  9 2015,16:26:32)
Empirical absorption correction using spherical harmonics,
 implemented in SCALE3 ABSPACK scaling algorithm.
;
_exptl_crystal_colour 'clear reddish violet'
_exptl_crystal_colour_lustre clear
_exptl_crystal_colour_modifier reddish
_exptl_crystal_colour_primary violet
_exptl_crystal_density_diffrn 2.060
_exptl_crystal_description block
_exptl_crystal_F_000 630
_exptl_crystal_size_max 0.58
_exptl_crystal_size_mid 0.31
_exptl_crystal_size_min 0.2
_refine_diff_density_max 1.973
_refine_diff_density_min -3.151
_refine_diff_density_rms 0.217
_refine_ls_extinction_method none
_refine_ls_goodness_of_fit_ref 1.066
_refine_ls_hydrogen_treatment constr
_refine_ls_matrix_type full
_refine_ls_number_parameters 335
_refine_ls_number_reflns 3935
_refine_ls_number_restraints 357
_refine_ls_restrained_S_all 1.022
_refine_ls_R_factor_all 0.0431
_refine_ls_R_factor_gt 0.0427
_refine_ls_shift/su_max 0.000
_refine_ls_shift/su_mean 0.000
_refine_ls_structure_factor_coef Fsqd
_refine_ls_weighting_details 'w=1/[\s^2^(Fo^2^)+(0.0718P)^2^+6.0237P] where P=(Fo^2^+2Fc^2^)/3'
_refine_ls_weighting_scheme calc
_refine_ls_wR_factor_gt 0.1097
_refine_ls_wR_factor_ref 0.1103
_reflns_Friedel_coverage 0.000
_reflns_number_gt 3877
_reflns_number_total 3935
_reflns_threshold_expression 'I > 2\s(I)'
_cod_data_source_file d0dt02715d2.cif
_cod_data_source_block 082216a_beyond
_cod_depositor_comments 'Adding full bibliography for 7705697.cif.'
_cod_database_code 7705697
_shelx_shelxl_version_number 2018/3
_shelx_space_group_comment
;
The symmetry employed for this shelxl refinement is uniquely defined
by the following loop, which should always be used as a source of
symmetry information in preference to the above space-group names.
They are only intended as comments.
;
_shelx_estimated_absorpt_t_max 0.140
_shelx_estimated_absorpt_t_min 0.038
_olex2_refinement_description
;
1. Fixed Uiso
 At 1.2 times of:
  All C(H) groups, All C(H,H) groups
2. Restrained distances
 C5-C4 = C4-C3 = C3-C2 = C2-C1
 1.39 with sigma of 0.02
 C5-N1 = C1-N1
 1.35 with sigma of 0.02
3. Rigid bond restraints
 N1, C5, C4, C3, C2, C1, N1B, C5B, C4B, C3B, C2B, C1B
 with sigma for 1-2 distances of 0.008 and sigma for 1-3 distances of 0.008
4. Uiso/Uaniso restraints and constraints
N1 \\sim C5 \\sim C4 \\sim C3 \\sim C2 \\sim C1 \\sim N1B \\sim C5B \\sim C4B
\\sim C3B \\sim C2B \\sim C1B: within 2A with sigma of 0.02 and sigma for
terminal atoms of 0.04
O2 \\sim C18 \\sim C17 \\sim C16 \\sim C15 \\sim C14 \\sim C13: within 1.7A
with sigma of 0.02 and sigma for terminal atoms of 0.04
Uanis(O2) \\sim Ueq, Uanis(C18) \\sim Ueq, Uanis(C17) \\sim Ueq, Uanis(C16)
\\sim Ueq, Uanis(C15) \\sim Ueq, Uanis(C14) \\sim Ueq, Uanis(C13) \\sim Ueq:
with sigma of 0.04 and sigma for terminal atoms of 0.12
5. Rigid body (RIGU) restrains
 O2, C18, C13, C14, C15, C16, C17
 with sigma for 1-2 distances of 0.001 and sigma for 1-3 distances of 0.001
6. Same fragment restrains
{N1, C5, C4, C3, C2, C1} sigma for 1-2: 0.02, 1-3: 0.04
as
{N1B, C5B, C4B, C3B, C2B, C1B}
7. Others
 Sof(N1B)=Sof(C5B)=Sof(H5B)=Sof(C4B)=Sof(H4B)=Sof(C3B)=Sof(H3B)=Sof(C2B)=
 Sof(H2B)=Sof(C1B)=Sof(H1B)=1-FVAR(1)
 Sof(N1)=Sof(C5)=Sof(H5)=Sof(C4)=Sof(H4)=Sof(C3)=Sof(H3)=Sof(C2)=Sof(H2)=
 Sof(C1)=Sof(H1)=FVAR(1)
 Fixed Sof: Cl4(0.5) Cl5(0.5) C20(0.5) H20A(0.5) H20B(0.5)
8.a Secondary CH2 refined with riding coordinates:
 C19(H19A,H19B), C20(H20A,H20B)
8.b Aromatic/amide H refined with riding coordinates:
 C7(H7), C8(H8), C9(H9), C10(H10), C12(H12), C14(H14), C15(H15), C16(H16),
 C17(H17), C5(H5), C4(H4), C3(H3), C2(H2), C1(H1), C5B(H5B), C4B(H4B), C3B(H3B),
  C2B(H2B), C1B(H1B)
;
_olex2_submission_special_instructions 'No special instructions were received'

loop_
_space_group_symop_operation_xyz
'x, y, z'
'-x, -y, -z'

loop_
_atom_site_label
_atom_site_type_symbol
_atom_site_fract_x
_atom_site_fract_y
_atom_site_fract_z
_atom_site_U_iso_or_equiv
_atom_site_adp_type
_atom_site_occupancy
_atom_site_site_symmetry_order
_atom_site_calc_flag
_atom_site_refinement_flags_posn
_atom_site_refinement_flags_adp
_atom_site_refinement_flags_occupancy
_atom_site_disorder_assembly
_atom_site_disorder_group
Os1 Os 0.54621(3) 0.68962(2) 0.61042(2) 0.01488(12) Uani 1 1 d . . . . .
Cl1 Cl 0.8424(2) 0.80337(12) 0.57291(11) 0.0201(3) Uani 1 1 d . . . . .
O1 O 0.5774(6) 0.6825(4) 0.4523(3) 0.0221(9) Uani 1 1 d . . . . .
N3 N 0.3683(7) 0.6118(5) 0.6414(4) 0.0201(10) Uani 1 1 d . . . . .
N2 N 0.4014(7) 0.8457(5) 0.5854(4) 0.0202(11) Uani 1 1 d . . . . .
O2 O 0.5708(7) 0.7291(4) 0.7582(3) 0.0210(9) Uani 1 1 d . U . . .
C6 C 0.4686(8) 0.7507(5) 0.3772(5) 0.0168(11) Uani 1 1 d . . . . .
C7 C 0.4721(9) 0.7221(5) 0.2750(5) 0.0178(12) Uani 1 1 d . . . . .
H7 H 0.549057 0.657240 0.262553 0.021 Uiso 1 1 calc R . . . .
C8 C 0.3664(9) 0.7860(6) 0.1918(5) 0.0222(13) Uani 1 1 d . . . . .
H8 H 0.370692 0.764646 0.122795 0.027 Uiso 1 1 calc R . . . .
C9 C 0.2523(10) 0.8823(6) 0.2078(5) 0.0241(13) Uani 1 1 d . . . . .
H9 H 0.177887 0.925749 0.150591 0.029 Uiso 1 1 calc R . . . .
C10 C 0.2496(9) 0.9127(6) 0.3067(5) 0.0236(13) Uani 1 1 d . . . . .
H10 H 0.175330 0.979390 0.316779 0.028 Uiso 1 1 calc R . . . .
C11 C 0.3537(9) 0.8484(6) 0.3946(5) 0.0197(12) Uani 1 1 d . . . . .
C12 C 0.3312(10) 0.8943(6) 0.4909(5) 0.0240(13) Uani 1 1 d . . . . .
H12 H 0.260006 0.965464 0.486221 0.029 Uiso 1 1 calc R . . . .
C13 C 0.3765(9) 0.8942(5) 0.6795(5) 0.0185(10) Uani 1 1 d . U . . .
C14 C 0.2757(9) 0.9957(5) 0.6913(5) 0.0212(11) Uani 1 1 d . U . . .
H14 H 0.212754 1.042384 0.631035 0.025 Uiso 1 1 calc R . . . .
C15 C 0.2678(9) 1.0281(5) 0.7904(5) 0.0204(11) Uani 1 1 d . U . . .
H15 H 0.200114 1.097612 0.798281 0.025 Uiso 1 1 calc R . . . .
C16 C 0.3590(9) 0.9592(5) 0.8798(5) 0.0187(10) Uani 1 1 d . U . . .
H16 H 0.350898 0.981220 0.948402 0.022 Uiso 1 1 calc R . . . .
C17 C 0.4607(8) 0.8590(5) 0.8682(5) 0.0182(10) Uani 1 1 d . U . . .
H17 H 0.523972 0.813056 0.928770 0.022 Uiso 1 1 calc R . . . .
C18 C 0.4710(8) 0.8252(5) 0.7685(5) 0.0173(10) Uani 1 1 d . U . . .
N1 N 0.756(2) 0.5527(13) 0.6365(12) 0.015(3) Uani 0.66(3) 1 d D U P A 1
C5 C 0.769(3) 0.4818(16) 0.5650(14) 0.015(2) Uani 0.66(3) 1 d D U P A 1
H5 H 0.688317 0.497149 0.504635 0.018 Uiso 0.66(3) 1 calc R . P A 1
C4 C 0.898(2) 0.3877(12) 0.5775(13) 0.016(2) Uani 0.66(3) 1 d D U P A 1
H4 H 0.910248 0.340944 0.524664 0.020 Uiso 0.66(3) 1 calc R . P A 1
C3 C 1.0106(18) 0.3628(10) 0.6686(14) 0.020(3) Uani 0.66(3) 1 d D U P A 1
H3 H 1.098420 0.297733 0.679486 0.024 Uiso 0.66(3) 1 calc R . P A 1
C2 C 0.9934(19) 0.4334(11) 0.7436(14) 0.027(3) Uani 0.66(3) 1 d D U P A 1
H2 H 1.068820 0.417431 0.806372 0.032 Uiso 0.66(3) 1 calc R . P A 1
C1 C 0.863(2) 0.5287(10) 0.7253(13) 0.022(3) Uani 0.66(3) 1 d D U P A 1
H1 H 0.849720 0.577260 0.776476 0.026 Uiso 0.66(3) 1 calc R . P A 1
N1B N 0.731(5) 0.544(3) 0.652(2) 0.016(4) Uani 0.34(3) 1 d D U P A 2
C5B C 0.798(6) 0.479(4) 0.580(3) 0.016(4) Uani 0.34(3) 1 d D U P A 2
H5B H 0.754463 0.497256 0.507832 0.020 Uiso 0.34(3) 1 calc R . P A 2
C4B C 0.930(4) 0.387(2) 0.609(2) 0.018(4) Uani 0.34(3) 1 d D U P A 2
H4B H 0.964974 0.338201 0.559181 0.022 Uiso 0.34(3) 1 calc R . P A 2
C3B C 1.009(4) 0.367(2) 0.710(3) 0.019(4) Uani 0.34(3) 1 d D U P A 2
H3B H 1.103371 0.306229 0.730561 0.023 Uiso 0.34(3) 1 calc R . P A 2
C2B C 0.947(4) 0.437(2) 0.782(2) 0.023(4) Uani 0.34(3) 1 d D U P A 2
H2B H 1.002320 0.426074 0.851229 0.027 Uiso 0.34(3) 1 calc R . P A 2
C1B C 0.805(4) 0.5231(19) 0.752(2) 0.018(4) Uani 0.34(3) 1 d D U P A 2
H1B H 0.759102 0.568268 0.802752 0.021 Uiso 0.34(3) 1 calc R . P A 2
Cl3 Cl -0.0770(3) 0.8340(2) 0.99366(17) 0.0442(5) Uani 1 1 d . . . . .
Cl2 Cl 0.1048(3) 0.65545(19) 0.8934(2) 0.0558(6) Uani 1 1 d . . . . .
C19 C -0.0243(10) 0.7888(6) 0.8702(6) 0.0279(14) Uani 1 1 d . . . . .
H19A H -0.142305 0.784116 0.833267 0.034 Uiso 1 1 calc R . . . .
H19B H 0.049251 0.844777 0.822055 0.034 Uiso 1 1 calc R . . . .
Cl4 Cl 0.3619(10) 0.4127(6) 0.9647(5) 0.0407(14) Uani 0.5 1 d . . P B -1
Cl5 Cl 0.5684(11) 0.5634(6) 1.0604(7) 0.0538(17) Uani 0.5 1 d . . P B -1
C20 C 0.547(3) 0.5017(14) 0.9445(12) 0.038(4) Uani 0.5 1 d . . P B -1
H20A H 0.522302 0.562290 0.879657 0.046 Uiso 0.5 1 calc R . P B -1
H20B H 0.665810 0.457107 0.931453 0.046 Uiso 0.5 1 calc R . P B -1

loop_
_atom_site_aniso_label
_atom_site_aniso_U_11
_atom_site_aniso_U_22
_atom_site_aniso_U_33
_atom_site_aniso_U_23
_atom_site_aniso_U_13
_atom_site_aniso_U_12
Os1 0.01859(17) 0.01534(17) 0.01050(16) -0.00403(10) 0.00011(10) 0.00262(10)
Cl1 0.0232(7) 0.0185(6) 0.0190(7) -0.0054(5) 0.0050(5) -0.0017(5)
O1 0.022(2) 0.037(3) 0.0096(19) -0.0114(18) -0.0016(16) 0.0020(18)
N3 0.021(3) 0.027(3) 0.014(2) -0.009(2) 0.0023(19) 0.000(2)
N2 0.021(3) 0.028(3) 0.011(2) -0.007(2) -0.0002(19) 0.003(2)
O2 0.032(2) 0.0235(18) 0.0098(18) -0.0113(14) 0.0055(16) 0.0005(15)
C6 0.016(3) 0.027(3) 0.010(3) -0.007(2) 0.003(2) -0.008(2)
C7 0.024(3) 0.023(3) 0.011(3) -0.012(2) 0.001(2) -0.006(2)
C8 0.025(3) 0.033(3) 0.011(3) -0.010(2) -0.001(2) -0.006(3)
C9 0.028(3) 0.035(4) 0.009(3) -0.003(2) 0.000(2) -0.004(3)
C10 0.023(3) 0.028(3) 0.021(3) -0.008(3) 0.003(2) -0.003(3)
C11 0.025(3) 0.028(3) 0.010(3) -0.009(2) 0.005(2) -0.015(2)
C12 0.025(3) 0.028(3) 0.019(3) -0.005(3) -0.001(2) -0.003(3)
C13 0.020(2) 0.025(2) 0.0122(19) -0.0077(16) 0.0031(17) -0.0060(17)
C14 0.024(3) 0.026(2) 0.013(2) -0.0046(18) 0.0022(18) -0.0022(19)
C15 0.023(3) 0.024(2) 0.015(2) -0.0072(16) 0.0042(18) -0.0012(19)
C16 0.023(2) 0.025(2) 0.0112(19) -0.0107(17) 0.0044(18) -0.0020(19)
C17 0.020(2) 0.025(2) 0.0114(19) -0.0086(17) 0.0020(17) -0.0011(18)
C18 0.020(2) 0.0229(19) 0.0111(18) -0.0087(14) 0.0054(16) -0.0028(16)
N1 0.017(6) 0.015(4) 0.012(5) -0.001(3) 0.003(4) -0.007(4)
C5 0.014(7) 0.018(4) 0.014(5) -0.005(4) 0.006(4) -0.005(4)
C4 0.015(5) 0.018(4) 0.016(6) -0.003(4) 0.003(4) -0.004(3)
C3 0.020(4) 0.020(4) 0.023(7) -0.010(5) -0.001(5) 0.001(3)
C2 0.025(5) 0.030(5) 0.026(7) -0.013(5) -0.006(5) 0.009(4)
C1 0.016(6) 0.025(4) 0.027(6) -0.012(4) -0.004(5) 0.004(4)
N1B 0.008(7) 0.022(7) 0.017(7) -0.004(6) 0.001(6) -0.002(6)
C5B 0.012(9) 0.022(7) 0.014(7) 0.000(6) 0.003(6) 0.000(6)
C4B 0.020(8) 0.015(6) 0.021(8) -0.011(7) 0.000(7) 0.003(6)
C3B 0.021(7) 0.015(6) 0.024(9) -0.011(7) -0.009(7) 0.003(5)
C2B 0.022(8) 0.026(7) 0.022(8) -0.012(7) -0.008(6) 0.006(6)
C1B 0.016(9) 0.022(6) 0.015(7) -0.007(6) 0.002(6) 0.005(6)
Cl3 0.0434(10) 0.0612(13) 0.0348(10) -0.0287(9) -0.0022(8) 0.0025(9)
Cl2 0.0458(11) 0.0405(11) 0.0904(18) -0.0374(11) -0.0213(11) 0.0093(9)
C19 0.025(3) 0.033(4) 0.029(3) -0.015(3) -0.002(3) -0.001(3)
Cl4 0.058(4) 0.033(3) 0.029(2) -0.0025(18) 0.000(2) 0.000(2)
Cl5 0.068(5) 0.045(4) 0.053(4) -0.026(3) -0.015(3) 0.013(3)
C20 0.058(10) 0.032(8) 0.025(8) -0.002(6) 0.005(7) -0.011(8)

loop_
_atom_type_symbol
_atom_type_description
_atom_type_scat_dispersion_real
_atom_type_scat_dispersion_imag
_atom_type_scat_source
C C 0.0181 0.0091 'International Tables Vol C Tables 4.2.6.8 and 6.1.1.4'
H H 0.0000 0.0000 'International Tables Vol C Tables 4.2.6.8 and 6.1.1.4'
Cl Cl 0.3639 0.7018 'International Tables Vol C Tables 4.2.6.8 and 6.1.1.4'
N N 0.0311 0.0180 'International Tables Vol C Tables 4.2.6.8 and 6.1.1.4'
O O 0.0492 0.0322 'International Tables Vol C Tables 4.2.6.8 and 6.1.1.4'
Os Os -4.9801 6.2216 'International Tables Vol C Tables 4.2.6.8 and 6.1.1.4'

loop_
_geom_angle_atom_site_label_1
_geom_angle_atom_site_label_2
_geom_angle_atom_site_label_3
_geom_angle
_geom_angle_site_symmetry_1
_geom_angle_site_symmetry_3
_geom_angle_publ_flag
O1 Os1 Cl1 83.33(14) . . ?
O1 Os1 N2 95.4(2) . . ?
O1 Os1 O2 163.5(2) . . ?
O1 Os1 N1 85.7(4) . . ?
O1 Os1 N1B 90.6(8) . . ?
N3 Os1 Cl1 175.76(19) . . ?
N3 Os1 O1 99.2(2) . . ?
N3 Os1 N2 98.7(2) . . ?
N3 Os1 O2 97.2(2) . . ?
N3 Os1 N1 95.7(6) . . ?
N3 Os1 N1B 89.4(12) . . ?
N2 Os1 Cl1 84.46(16) . . ?
N2 Os1 N1 165.2(5) . . ?
N2 Os1 N1B 169.0(10) . . ?
O2 Os1 Cl1 80.45(14) . . ?
O2 Os1 N2 80.10(19) . . ?
O2 Os1 N1 94.7(4) . . ?
O2 Os1 N1B 91.6(8) . . ?
N1 Os1 Cl1 81.0(5) . . ?
N1B Os1 Cl1 87.1(12) . . ?
C6 O1 Os1 121.1(4) . . ?
C12 N2 Os1 122.3(5) . . ?
C12 N2 C13 123.3(6) . . ?
C13 N2 Os1 114.4(4) . . ?
C18 O2 Os1 112.9(4) . . ?
O1 C6 C7 116.2(6) . . ?
O1 C6 C11 124.9(5) . . ?
C7 C6 C11 118.9(6) . . ?
C6 C7 H7 119.4 . . ?
C8 C7 C6 121.2(6) . . ?
C8 C7 H7 119.4 . . ?
C7 C8 H8 119.7 . . ?
C7 C8 C9 120.5(6) . . ?
C9 C8 H8 119.7 . . ?
C8 C9 H9 120.5 . . ?
C10 C9 C8 119.1(6) . . ?
C10 C9 H9 120.5 . . ?
C9 C10 H10 119.0 . . ?
C9 C10 C11 122.1(6) . . ?
C11 C10 H10 119.0 . . ?
C6 C11 C12 128.4(6) . . ?
C10 C11 C6 118.2(5) . . ?
C10 C11 C12 113.3(6) . . ?
N2 C12 C11 124.9(6) . . ?
N2 C12 H12 117.5 . . ?
C11 C12 H12 117.5 . . ?
C14 C13 N2 128.6(6) . . ?
C14 C13 C18 120.2(5) . . ?
C18 C13 N2 111.2(5) . . ?
C13 C14 H14 120.1 . . ?
C15 C14 C13 119.8(6) . . ?
C15 C14 H14 120.1 . . ?
C14 C15 H15 119.8 . . ?
C14 C15 C16 120.3(6) . . ?
C16 C15 H15 119.8 . . ?
C15 C16 H16 120.0 . . ?
C17 C16 C15 120.1(5) . . ?
C17 C16 H16 120.0 . . ?
C16 C17 H17 119.8 . . ?
C16 C17 C18 120.4(6) . . ?
C18 C17 H17 119.8 . . ?
O2 C18 C13 121.0(5) . . ?
O2 C18 C17 119.8(5) . . ?
C17 C18 C13 119.2(6) . . ?
C5 N1 Os1 117.6(9) . . ?
C1 N1 Os1 122.4(9) . . ?
C1 N1 C5 119.7(10) . . ?
N1 C5 H5 119.2 . . ?
N1 C5 C4 121.7(10) . . ?
C4 C5 H5 119.2 . . ?
C5 C4 H4 120.6 . . ?
C5 C4 C3 118.9(9) . . ?
C3 C4 H4 120.6 . . ?
C4 C3 H3 120.2 . . ?
C2 C3 C4 119.5(9) . . ?
C2 C3 H3 120.2 . . ?
C3 C2 H2 120.6 . . ?
C3 C2 C1 118.9(10) . . ?
C1 C2 H2 120.6 . . ?
N1 C1 C2 121.2(10) . . ?
N1 C1 H1 119.4 . . ?
C2 C1 H1 119.4 . . ?
C5B N1B Os1 123.7(17) . . ?
C1B N1B Os1 117.0(18) . . ?
C1B N1B C5B 118.6(17) . . ?
N1B C5B H5B 118.9 . . ?
N1B C5B C4B 122.2(19) . . ?
C4B C5B H5B 118.9 . . ?
C5B C4B H4B 120.4 . . ?
C3B C4B C5B 119.2(16) . . ?
C3B C4B H4B 120.4 . . ?
C4B C3B H3B 120.8 . . ?
C4B C3B C2B 118.5(15) . . ?
C2B C3B H3B 120.8 . . ?
C3B C2B H2B 120.0 . . ?
C3B C2B C1B 120.0(16) . . ?
C1B C2B H2B 120.0 . . ?
N1B C1B C2B 121.2(17) . . ?
N1B C1B H1B 119.4 . . ?
C2B C1B H1B 119.4 . . ?
Cl3 C19 H19A 109.5 . . ?
Cl3 C19 H19B 109.5 . . ?
Cl2 C19 Cl3 110.5(4) . . ?
Cl2 C19 H19A 109.5 . . ?
Cl2 C19 H19B 109.5 . . ?
H19A C19 H19B 108.1 . . ?
Cl4 C20 Cl5 110.3(9) . . ?
Cl4 C20 H20A 109.6 . . ?
Cl4 C20 H20B 109.6 . . ?
Cl5 C20 H20A 109.6 . . ?
Cl5 C20 H20B 109.6 . . ?
H20A C20 H20B 108.1 . . ?

loop_
_geom_bond_atom_site_label_1
_geom_bond_atom_site_label_2
_geom_bond_distance
_geom_bond_site_symmetry_2
_geom_bond_publ_flag
Os1 Cl1 2.6109(14) . ?
Os1 O1 2.008(4) . ?
Os1 N3 1.642(5) . ?
Os1 N2 2.038(5) . ?
Os1 O2 2.024(4) . ?
Os1 N1 2.110(12) . ?
Os1 N1B 2.09(2) . ?
O1 C6 1.343(8) . ?
N2 C12 1.311(9) . ?
N2 C13 1.418(8) . ?
O2 C18 1.332(7) . ?
C6 C7 1.392(8) . ?
C6 C11 1.423(9) . ?
C7 H7 0.9500 . ?
C7 C8 1.375(9) . ?
C8 H8 0.9500 . ?
C8 C9 1.402(10) . ?
C9 H9 0.9500 . ?
C9 C10 1.362(9) . ?
C10 H10 0.9500 . ?
C10 C11 1.410(9) . ?
C11 C12 1.425(9) . ?
C12 H12 0.9500 . ?
C13 C14 1.395(9) . ?
C13 C18 1.408(9) . ?
C14 H14 0.9500 . ?
C14 C15 1.374(9) . ?
C15 H15 0.9500 . ?
C15 C16 1.401(9) . ?
C16 H16 0.9500 . ?
C16 C17 1.383(9) . ?
C17 H17 0.9500 . ?
C17 C18 1.389(8) . ?
N1 C5 1.353(11) . ?
N1 C1 1.345(10) . ?
C5 H5 0.9500 . ?
C5 C4 1.383(11) . ?
C4 H4 0.9500 . ?
C4 C3 1.390(12) . ?
C3 H3 0.9500 . ?
C3 C2 1.386(13) . ?
C2 H2 0.9500 . ?
C2 C1 1.400(11) . ?
C1 H1 0.9500 . ?
N1B C5B 1.355(17) . ?
N1B C1B 1.349(16) . ?
C5B H5B 0.9500 . ?
C5B C4B 1.385(17) . ?
C4B H4B 0.9500 . ?
C4B C3B 1.38(2) . ?
C3B H3B 0.9500 . ?
C3B C2B 1.39(2) . ?
C2B H2B 0.9500 . ?
C2B C1B 1.394(17) . ?
C1B H1B 0.9500 . ?
Cl3 C19 1.760(7) . ?
Cl2 C19 1.758(7) . ?
C19 H19A 0.9900 . ?
C19 H19B 0.9900 . ?
Cl4 C20 1.762(18) . ?
Cl5 C20 1.780(17) . ?
C20 H20A 0.9900 . ?
C20 H20B 0.9900 . ?
